data_7122249
loop_
_publ_author_name
'Buffet, Jean-Charles'
'Turner, Zo\"e R'
'O'Hare, Dermot'

_publ_section_title
;
 Popcorn-shaped polyethylene synthesised using highly active supported
 permethylindenyl metallocene catalyst systems.
;
_journal_issue 78
_journal_name_full 'Chemical communications (Cambridge, England)'
_journal_page_first 10970
_journal_page_last 10973
_journal_paper_doi 10.1039/c8cc05350b
_journal_volume 54
_journal_year 2018
_chemical_formula_moiety '2(C40 H52 Cl2 Si Zr), C5 H12'
_chemical_formula_sum 'C85 H116 Cl4 Si2 Zr2'
_chemical_formula_weight 1518.19
_space_group_crystal_system triclinic
_space_group_IT_number 2
_space_group_name_Hall '-P 1'
_space_group_name_H-M_alt 'P -1'
_symmetry_space_group_name_Hall '-P 1'
_symmetry_space_group_name_H-M 'P -1'
_atom_sites_solution_hydrogens geom
_audit_creation_method SHELXL-2014
_audit_update_record
;
2018-06-13 deposited with the CCDC.
2018-08-24 downloaded from the CCDC.
;
_cell_angle_alpha 78.658(2)
_cell_angle_beta 76.378(2)
_cell_angle_gamma 69.286(3)
_cell_formula_units_Z 2
_cell_length_a 13.8066(4)
_cell_length_b 15.6857(5)
_cell_length_c 19.9468(6)
_cell_measurement_reflns_used 19381
_cell_measurement_temperature 150(2)
_cell_measurement_theta_max 76.0153
_cell_measurement_theta_min 3.4770
_cell_volume 3896.2(2)
_computing_cell_refinement
;
CrysAlisPro, Agilent Technologies,
Version 1.171.35.21 (release 20-01-2012 CrysAlis171 .NET)
(compiled Jan 23 2012,18:06:46)
;
_computing_data_collection
;
CrysAlisPro, Agilent Technologies,
Version 1.171.35.21 (release 20-01-2012 CrysAlis171 .NET)
(compiled Jan 23 2012,18:06:46)
;
_computing_data_reduction
;
CrysAlisPro, Agilent Technologies,
Version 1.171.35.21 (release 20-01-2012 CrysAlis171 .NET)
(compiled Jan 23 2012,18:06:46)
;
_computing_molecular_graphics
;
ORTEP3 for Windows. Farrugia, L. J. J. Appl. Cryst. 1997, 30, 565.
;
_computing_structure_refinement 'SHELXL-2014 (Sheldrick, 2014)'
_computing_structure_solution
;
SUPERFLIP. Palatinus, L.; Chapuis, G. 
J. Appl. Cryst. 2007, 40, 786-790.
;
_diffrn_ambient_temperature 150(2)
_diffrn_detector_area_resol_mean 10.4102
_diffrn_measured_fraction_theta_full 1.000
_diffrn_measured_fraction_theta_max 0.978
_diffrn_measurement_device_type 'SuperNova, Dual, Cu at zero, Atlas'
_diffrn_measurement_method '\w scans'
_diffrn_radiation_monochromator mirror
_diffrn_radiation_source 'SuperNova (Cu) X-ray Source'
_diffrn_radiation_type CuK\a
_diffrn_radiation_wavelength 1.54184
_diffrn_reflns_av_R_equivalents 0.0220
_diffrn_reflns_av_unetI/netI 0.0300
_diffrn_reflns_Laue_measured_fraction_full 1.000
_diffrn_reflns_Laue_measured_fraction_max 0.978
_diffrn_reflns_limit_h_max 17
_diffrn_reflns_limit_h_min -16
_diffrn_reflns_limit_k_max 19
_diffrn_reflns_limit_k_min -19
_diffrn_reflns_limit_l_max 25
_diffrn_reflns_limit_l_min -25
_diffrn_reflns_number 35708
_diffrn_reflns_point_group_measured_fraction_full 1.000
_diffrn_reflns_point_group_measured_fraction_max 0.978
_diffrn_reflns_theta_full 67.684
_diffrn_reflns_theta_max 76.208
_diffrn_reflns_theta_min 3.480
_exptl_absorpt_coefficient_mu 4.066
_exptl_absorpt_correction_T_max 1.00000
_exptl_absorpt_correction_T_min 0.87155
_exptl_absorpt_correction_type multi-scan
_exptl_absorpt_process_details
;
CrysAlisPro, Agilent Technologies,
Version 1.171.35.21 (release 20-01-2012 CrysAlis171 .NET)
(compiled Jan 23 2012,18:06:46)
Empirical absorption correction using spherical harmonics,
 implemented in SCALE3 ABSPACK scaling algorithm.
;
_exptl_crystal_colour orange
_exptl_crystal_density_diffrn 1.294
_exptl_crystal_description shard
_exptl_crystal_F_000 1604
_exptl_crystal_size_max 0.052
_exptl_crystal_size_mid 0.041
_exptl_crystal_size_min 0.034
_refine_diff_density_max 0.763
_refine_diff_density_min -0.789
_refine_diff_density_rms 0.061
_refine_ls_extinction_method none
_refine_ls_goodness_of_fit_ref 1.030
_refine_ls_hydrogen_treatment constr
_refine_ls_matrix_type full
_refine_ls_number_parameters 866
_refine_ls_number_reflns 15963
_refine_ls_number_restraints 28
_refine_ls_restrained_S_all 1.036
_refine_ls_R_factor_all 0.0354
_refine_ls_R_factor_gt 0.0299
_refine_ls_shift/su_max 0.002
_refine_ls_shift/su_mean 0.000
_refine_ls_structure_factor_coef Fsqd
_refine_ls_weighting_details 'w=1/[\s^2^(Fo^2^)+(0.0344P)^2^+2.8309P] where P=(Fo^2^+2Fc^2^)/3'
_refine_ls_weighting_scheme calc
_refine_ls_wR_factor_gt 0.0740
_refine_ls_wR_factor_ref 0.0775
_reflns_Friedel_coverage 0.000
_reflns_number_gt 14154
_reflns_number_total 15963
_reflns_threshold_expression 'I > 2\s(I)'
_cod_data_source_file c8cc05350b2.cif
_cod_data_source_block 003ZRT15
_cod_depositor_comments 'Adding full bibliography for 7122247--7122252.cif.'
_cod_database_code 7122249
_shelx_space_group_comment
;
The symmetry employed for this shelxl refinement is uniquely defined
by the following loop, which should always be used as a source of
symmetry information in preference to the above space-group names.
They are only intended as comments.
;
_shelx_estimated_absorpt_t_min 0.816
_shelx_estimated_absorpt_t_max 0.874
_shelxl_version_number 2014-3

loop_
_space_group_symop_operation_xyz
'x, y, z'
'-x, -y, -z'

loop_
_atom_site_label
_atom_site_type_symbol
_atom_site_fract_x
_atom_site_fract_y
_atom_site_fract_z
_atom_site_U_iso_or_equiv
_atom_site_adp_type
_atom_site_occupancy
_atom_site_site_symmetry_order
_atom_site_calc_flag
_atom_site_refinement_flags_posn
_atom_site_refinement_flags_adp
C1 C 0.70826(15) 0.38053(13) 0.10058(10) 0.0218(4) Uani 1 1 d . .
C2 C 0.79679(16) 0.41285(13) 0.06960(11) 0.0237(4) Uani 1 1 d . .
C3 C 0.81199(17) 0.42280(14) -0.00375(11) 0.0251(4) Uani 1 1 d . .
C4 C 0.70528(18) 0.40238(14) -0.08821(11) 0.0289(4) Uani 1 1 d . .
C5 C 0.61541(19) 0.38520(15) -0.08971(12) 0.0317(5) Uani 1 1 d . .
C6 C 0.54550(18) 0.36790(15) -0.02640(12) 0.0302(4) Uani 1 1 d . .
C7 C 0.56682(16) 0.36624(14) 0.03795(11) 0.0254(4) Uani 1 1 d . .
C8 C 0.66461(16) 0.37701(13) 0.04187(10) 0.0225(4) Uani 1 1 d . .
C9 C 0.73033(16) 0.39989(13) -0.02198(11) 0.0246(4) Uani 1 1 d . .
C10 C 0.86366(18) 0.44151(15) 0.10502(12) 0.0301(4) Uani 1 1 d . .
H10A H 0.9381 0.4073 0.0902 0.045 Uiso 1 1 calc R U
H10B H 0.8440 0.4284 0.1555 0.045 Uiso 1 1 calc R U
H10C H 0.8523 0.5075 0.0923 0.045 Uiso 1 1 calc R U
C11 C 0.8902(2) 0.46495(16) -0.05007(13) 0.0350(5) Uani 1 1 d . .
H11A H 0.8536 0.5289 -0.0667 0.052 Uiso 1 1 calc R U
H11B H 0.9252 0.4304 -0.0898 0.052 Uiso 1 1 calc R U
H11C H 0.9428 0.4632 -0.0239 0.052 Uiso 1 1 calc R U
C12 C 0.7782(2) 0.42437(19) -0.15323(12) 0.0410(6) Uani 1 1 d . .
H12A H 0.7524 0.4210 -0.1941 0.062 Uiso 1 1 calc R U
H12B H 0.8490 0.3799 -0.1531 0.062 Uiso 1 1 calc R U
H12C H 0.7806 0.4864 -0.1548 0.062 Uiso 1 1 calc R U
C13 C 0.5821(2) 0.3900(2) -0.15800(14) 0.0477(6) Uani 1 1 d . .
H13A H 0.6281 0.4143 -0.1962 0.072 Uiso 1 1 calc R U
H13B H 0.5091 0.4304 -0.1567 0.072 Uiso 1 1 calc R U
H13C H 0.5876 0.3283 -0.1652 0.072 Uiso 1 1 calc R U
C14 C 0.4435(2) 0.35625(19) -0.03153(15) 0.0411(6) Uani 1 1 d . .
H14A H 0.4109 0.3334 0.0144 0.062 Uiso 1 1 calc R U
H14B H 0.4579 0.3122 -0.0642 0.062 Uiso 1 1 calc R U
H14C H 0.3956 0.4156 -0.0481 0.062 Uiso 1 1 calc R U
C15 C 0.48271(17) 0.36882(15) 0.10197(12) 0.0301(4) Uani 1 1 d . .
H15A H 0.4146 0.4093 0.0906 0.045 Uiso 1 1 calc R U
H15B H 0.4997 0.3922 0.1383 0.045 Uiso 1 1 calc R U
H15C H 0.4792 0.3067 0.1186 0.045 Uiso 1 1 calc R U
C18 C 0.81067(15) 0.20704(13) 0.16529(10) 0.0198(4) Uani 1 1 d . .
C19 C 0.92407(15) 0.18461(13) 0.15668(10) 0.0199(4) Uani 1 1 d . .
C20 C 0.98637(16) 0.22908(13) 0.17445(10) 0.0219(4) Uani 1 1 d . .
H20 H 0.9531 0.2825 0.1973 0.026 Uiso 1 1 calc R U
C21 C 1.09444(16) 0.19542(14) 0.15880(10) 0.0234(4) Uani 1 1 d . .
C22 C 1.14343(16) 0.11371(14) 0.12594(11) 0.0252(4) Uani 1 1 d . .
H22 H 1.2181 0.0900 0.1161 0.030 Uiso 1 1 calc R U
C23 C 1.08641(16) 0.06836(14) 0.10814(11) 0.0240(4) Uani 1 1 d . .
H23 H 1.1209 0.0138 0.0866 0.029 Uiso 1 1 calc R U
C24 C 0.97584(15) 0.10414(13) 0.12241(10) 0.0206(4) Uani 1 1 d . .
C25 C 0.89656(15) 0.07295(13) 0.10967(10) 0.0211(4) Uani 1 1 d . .
C26 C 0.90350(16) -0.00356(13) 0.07992(11) 0.0244(4) Uani 1 1 d . .
H26 H 0.9701 -0.0464 0.0646 0.029 Uiso 1 1 calc R U
C27 C 0.81292(17) -0.01533(14) 0.07330(11) 0.0255(4) Uani 1 1 d . .
H27 H 0.8176 -0.0674 0.0536 0.031 Uiso 1 1 calc R U
C28 C 0.71150(16) 0.04812(14) 0.09511(11) 0.0242(4) Uani 1 1 d . .
C29 C 0.70368(15) 0.12166(14) 0.12642(10) 0.0227(4) Uani 1 1 d . .
H29 H 0.6364 0.1636 0.1417 0.027 Uiso 1 1 calc R U
C30 C 0.79603(15) 0.13513(13) 0.13607(10) 0.0202(4) Uani 1 1 d . .
C31 C 1.16518(17) 0.24308(15) 0.17421(11) 0.0276(4) Uani 1 1 d . .
C32 C 1.10182(19) 0.33059(17) 0.20823(13) 0.0351(5) Uani 1 1 d . .
H32A H 1.0564 0.3742 0.1771 0.053 Uiso 1 1 calc R U
H32B H 1.1502 0.3584 0.2171 0.053 Uiso 1 1 calc R U
H32C H 1.0584 0.3152 0.2523 0.053 Uiso 1 1 calc R U
C33 C 1.23176(19) 0.26934(17) 0.10494(13) 0.0357(5) Uani 1 1 d . .
H33A H 1.2769 0.2136 0.0842 0.054 Uiso 1 1 calc R U
H33B H 1.2757 0.3019 0.1134 0.054 Uiso 1 1 calc R U
H33C H 1.1851 0.3092 0.0731 0.054 Uiso 1 1 calc R U
C34 C 1.2381(2) 0.17732(18) 0.22325(14) 0.0391(5) Uani 1 1 d . .
H34A H 1.1957 0.1641 0.2684 0.059 Uiso 1 1 calc R U
H34B H 1.2874 0.2060 0.2295 0.059 Uiso 1 1 calc R U
H34C H 1.2775 0.1199 0.2031 0.059 Uiso 1 1 calc R U
C35 C 0.61511(17) 0.03454(16) 0.07903(12) 0.0298(4) Uani 1 1 d . .
C36 C 0.5116(2) 0.0992(3) 0.1129(2) 0.0626(9) Uani 1 1 d . .
H36A H 0.4527 0.0852 0.1035 0.094 Uiso 1 1 calc R U
H36B H 0.5067 0.1629 0.0939 0.094 Uiso 1 1 calc R U
H36C H 0.5087 0.0913 0.1633 0.094 Uiso 1 1 calc R U
C37 C 0.6210(3) 0.0531(3) 0.00089(17) 0.0666(10) Uani 1 1 d . .
H37A H 0.6866 0.0112 -0.0218 0.100 Uiso 1 1 calc R U
H37B H 0.6192 0.1168 -0.0153 0.100 Uiso 1 1 calc R U
H37C H 0.5609 0.0434 -0.0108 0.100 Uiso 1 1 calc R U
C38 C 0.6147(3) -0.0635(2) 0.1042(2) 0.0614(9) Uani 1 1 d . .
H38A H 0.5510 -0.0703 0.0955 0.092 Uiso 1 1 calc R U
H38B H 0.6159 -0.0771 0.1542 0.092 Uiso 1 1 calc R U
H38C H 0.6770 -0.1063 0.0792 0.092 Uiso 1 1 calc R U
C16 C 0.72445(17) 0.37492(14) 0.25677(11) 0.0255(4) Uani 1 1 d . .
H16A H 0.7117 0.3420 0.3040 0.031 Uiso 1 1 calc R U
H16B H 0.7985 0.3742 0.2463 0.031 Uiso 1 1 calc R U
C17 C 0.58440(16) 0.28059(15) 0.24094(11) 0.0263(4) Uani 1 1 d . .
H17A H 0.5310 0.3338 0.2624 0.032 Uiso 1 1 calc R U
H17B H 0.5527 0.2628 0.2084 0.032 Uiso 1 1 calc R U
C39 C 0.6506(2) 0.47489(16) 0.25509(13) 0.0347(5) Uani 1 1 d . .
H39A H 0.6670 0.5089 0.2095 0.052 Uiso 1 1 calc R U
H39B H 0.6604 0.5036 0.2913 0.052 Uiso 1 1 calc R U
H39C H 0.5774 0.4759 0.2634 0.052 Uiso 1 1 calc R U
C40 C 0.61725(19) 0.19944(17) 0.29797(12) 0.0337(5) Uani 1 1 d . .
H40A H 0.6648 0.1451 0.2762 0.050 Uiso 1 1 calc R U
H40B H 0.5545 0.1861 0.3259 0.050 Uiso 1 1 calc R U
H40C H 0.6533 0.2156 0.3280 0.050 Uiso 1 1 calc R U
Si1 Si 0.70329(4) 0.31361(4) 0.19175(3) 0.02020(10) Uani 1 1 d . .
Cl1 Cl 1.02515(4) 0.25273(4) -0.01303(3) 0.03047(11) Uani 1 1 d . .
Cl2 Cl 0.82014(4) 0.18245(3) -0.04449(2) 0.02671(10) Uani 1 1 d . .
Zr1 Zr 0.84941(2) 0.25294(2) 0.04291(2) 0.01859(4) Uani 1 1 d . .
C1A C 0.12303(15) 0.82775(14) 0.40183(10) 0.0224(4) Uani 1 1 d . .
C2A C 0.08055(16) 0.75847(14) 0.44374(11) 0.0243(4) Uani 1 1 d . .
C3A C 0.07286(16) 0.76063(15) 0.51516(11) 0.0254(4) Uani 1 1 d . .
C4A C 0.11426(16) 0.86731(16) 0.58169(11) 0.0285(4) Uani 1 1 d . .
C5A C 0.14146(18) 0.94514(16) 0.57227(12) 0.0326(5) Uani 1 1 d . .
C6A C 0.16260(17) 0.99280(15) 0.50406(13) 0.0304(4) Uani 1 1 d . .
C7A C 0.15639(15) 0.96255(14) 0.44545(11) 0.0254(4) Uani 1 1 d . .
C8A C 0.13438(15) 0.87795(14) 0.45240(10) 0.0227(4) Uani 1 1 d . .
C9A C 0.10766(15) 0.83430(14) 0.52149(11) 0.0243(4) Uani 1 1 d . .
C10A C 0.03683(18) 0.69645(16) 0.41939(12) 0.0321(5) Uani 1 1 d . .
H10D H 0.0675 0.6329 0.4398 0.048 Uiso 1 1 calc R U
H10E H 0.0545 0.7003 0.3686 0.048 Uiso 1 1 calc R U
H10F H -0.0399 0.7159 0.4341 0.048 Uiso 1 1 calc R U
C11A C 0.01950(18) 0.70422(17) 0.57140(12) 0.0327(5) Uani 1 1 d . .
H11D H -0.0484 0.7443 0.5932 0.049 Uiso 1 1 calc R U
H11E H 0.0641 0.6744 0.6065 0.049 Uiso 1 1 calc R U
H11F H 0.0080 0.6573 0.5511 0.049 Uiso 1 1 calc R U
C12A C 0.0982(2) 0.8123(2) 0.65202(12) 0.0394(5) Uani 1 1 d . .
H12D H 0.1285 0.8305 0.6845 0.059 Uiso 1 1 calc R U
H12E H 0.1330 0.7467 0.6479 0.059 Uiso 1 1 calc R U
H12F H 0.0227 0.8239 0.6694 0.059 Uiso 1 1 calc R U
C13A C 0.1455(3) 0.9860(2) 0.63410(16) 0.0508(7) Uani 1 1 d . .
H13D H 0.1123 0.9568 0.6769 0.076 Uiso 1 1 calc R U
H13E H 0.1077 1.0522 0.6289 0.076 Uiso 1 1 calc R U
H13F H 0.2190 0.9755 0.6364 0.076 Uiso 1 1 calc R U
C14A C 0.1906(2) 1.07962(17) 0.49748(15) 0.0405(6) Uani 1 1 d . .
H14D H 0.2177 1.0971 0.4486 0.061 Uiso 1 1 calc R U
H14E H 0.2445 1.0686 0.5254 0.061 Uiso 1 1 calc R U
H14F H 0.1276 1.1293 0.5142 0.061 Uiso 1 1 calc R U
C15A C 0.15588(18) 1.02374(15) 0.37733(12) 0.0314(5) Uani 1 1 d . .
H15D H 0.1184 1.0877 0.3857 0.047 Uiso 1 1 calc R U
H15E H 0.1204 1.0060 0.3479 0.047 Uiso 1 1 calc R U
H15F H 0.2285 1.0175 0.3540 0.047 Uiso 1 1 calc R U
C18A C 0.31904(15) 0.71923(14) 0.33485(10) 0.0225(4) Uani 1 1 d . .
C19A C 0.33849(15) 0.62127(14) 0.35646(10) 0.0226(4) Uani 1 1 d . .
C20A C 0.28236(16) 0.56161(15) 0.35360(10) 0.0249(4) Uani 1 1 d . .
H20A H 0.2212 0.5851 0.3330 0.030 Uiso 1 1 calc R U
C21A C 0.31580(17) 0.47016(15) 0.38041(11) 0.0274(4) Uani 1 1 d . .
C22A C 0.40980(17) 0.43478(15) 0.40901(12) 0.0301(4) Uani 1 1 d . .
H22A H 0.4340 0.3713 0.4259 0.036 Uiso 1 1 calc R U
C23A C 0.46629(16) 0.48909(15) 0.41301(11) 0.0269(4) Uani 1 1 d . .
H23A H 0.5288 0.4638 0.4322 0.032 Uiso 1 1 calc R U
C24A C 0.43006(16) 0.58340(14) 0.38804(10) 0.0234(4) Uani 1 1 d . .
C25A C 0.47201(16) 0.65626(14) 0.38517(10) 0.0241(4) Uani 1 1 d . .
C26A C 0.56194(16) 0.65682(15) 0.40680(11) 0.0274(4) Uani 1 1 d . .
H26A H 0.6073 0.6020 0.4274 0.033 Uiso 1 1 calc R U
C27A C 0.58242(17) 0.73782(17) 0.39742(12) 0.0304(4) Uani 1 1 d . .
H27A H 0.6432 0.7382 0.4118 0.037 Uiso 1 1 calc R U
C28A C 0.51654(17) 0.82161(16) 0.36706(12) 0.0291(4) Uani 1 1 d . .
C29A C 0.42896(17) 0.82122(15) 0.34530(11) 0.0265(4) Uani 1 1 d . .
H29A H 0.3841 0.8768 0.3252 0.032 Uiso 1 1 calc R U
C30A C 0.40529(15) 0.73843(14) 0.35263(10) 0.0225(4) Uani 1 1 d . .
C31A C 0.25256(19) 0.40570(16) 0.38372(13) 0.0334(5) Uani 1 1 d . .
C32A C 0.2136(3) 0.3774(3) 0.46036(17) 0.0620(10) Uani 1 1 d . .
H32D H 0.1697 0.4323 0.4826 0.093 Uiso 1 1 calc R U
H32E H 0.2741 0.3450 0.4836 0.093 Uiso 1 1 calc R U
H32F H 0.1721 0.3368 0.4640 0.093 Uiso 1 1 calc R U
C33A C 0.1571(2) 0.45126(19) 0.34839(14) 0.0422(6) Uani 1 1 d . .
H33D H 0.1214 0.4066 0.3502 0.063 Uiso 1 1 calc R U
H33E H 0.1800 0.4733 0.2998 0.063 Uiso 1 1 calc R U
H33F H 0.1085 0.5032 0.3724 0.063 Uiso 1 1 calc R U
C34A C 0.3210(3) 0.3200(2) 0.3492(3) 0.0787(14) Uani 1 1 d . .
H34D H 0.2788 0.2803 0.3516 0.118 Uiso 1 1 calc R U
H34E H 0.3803 0.2866 0.3734 0.118 Uiso 1 1 calc R U
H34F H 0.3478 0.3381 0.3004 0.118 Uiso 1 1 calc R U
C35A C 0.5434(2) 0.91021(18) 0.36138(15) 0.0395(6) Uani 1 1 d . .
C36A C 0.4677(3) 0.9932(2) 0.3251(3) 0.0709(11) Uani 1 1 d . .
H36D H 0.3971 1.0070 0.3538 0.106 Uiso 1 1 calc R U
H36E H 0.4655 0.9795 0.2798 0.106 Uiso 1 1 calc R U
H36F H 0.4921 1.0464 0.3186 0.106 Uiso 1 1 calc R U
C37A C 0.5382(3) 0.9290(3) 0.4343(2) 0.0703(10) Uani 1 1 d . .
H37D H 0.4677 0.9343 0.4617 0.106 Uiso 1 1 calc R U
H37E H 0.5527 0.9865 0.4317 0.106 Uiso 1 1 calc R U
H37F H 0.5907 0.8784 0.4567 0.106 Uiso 1 1 calc R U
C38A C 0.6550(2) 0.8985(2) 0.31957(19) 0.0539(7) Uani 1 1 d . .
H38D H 0.6703 0.9561 0.3144 0.081 Uiso 1 1 calc R U
H38E H 0.6598 0.8827 0.2735 0.081 Uiso 1 1 calc R U
H38F H 0.7061 0.8494 0.3441 0.081 Uiso 1 1 calc R U
C16A C 0.13141(18) 0.76971(16) 0.25438(11) 0.0300(4) Uani 1 1 d . .
H16C H 0.1779 0.7595 0.2086 0.036 Uiso 1 1 calc R U
H16D H 0.1234 0.7099 0.2771 0.036 Uiso 1 1 calc R U
C17A C 0.23500(18) 0.90599(15) 0.24825(11) 0.0297(4) Uani 1 1 d . .
H17C H 0.1715 0.9509 0.2318 0.036 Uiso 1 1 calc R U
H17D H 0.2622 0.9381 0.2739 0.036 Uiso 1 1 calc R U
C39A C 0.0229(2) 0.8366(2) 0.24257(16) 0.0457(6) Uani 1 1 d . .
H39D H -0.0282 0.8361 0.2859 0.069 Uiso 1 1 calc R U
H39E H 0.0004 0.8175 0.2065 0.069 Uiso 1 1 calc R U
H39F H 0.0273 0.8987 0.2278 0.069 Uiso 1 1 calc R U
C40A C 0.3189(2) 0.87095(19) 0.18527(12) 0.0402(6) Uani 1 1 d . .
H40D H 0.3804 0.8240 0.2014 0.060 Uiso 1 1 calc R U
H40E H 0.3400 0.9222 0.1569 0.060 Uiso 1 1 calc R U
H40F H 0.2899 0.8443 0.1573 0.060 Uiso 1 1 calc R U
Cl1A Cl 0.25911(4) 0.57588(4) 0.53553(3) 0.03237(11) Uani 1 1 d . .
Cl2A Cl 0.35953(4) 0.76001(4) 0.52742(3) 0.03180(11) Uani 1 1 d . .
Si1A Si 0.19778(4) 0.80943(4) 0.30896(3) 0.02267(11) Uani 1 1 d . .
Zr2 Zr 0.26818(2) 0.71457(2) 0.45891(2) 0.02014(4) Uani 1 1 d . .
C1S C 0.8777(4) 0.5764(5) 0.3324(4) 0.168(4) Uani 1 1 d D U
H1S1 H 0.9162 0.5765 0.3679 0.252 Uiso 1 1 calc R U
H1S2 H 0.8021 0.6054 0.3480 0.252 Uiso 1 1 calc R U
H1S3 H 0.8912 0.5130 0.3250 0.252 Uiso 1 1 calc R U
C2S C 0.9109(7) 0.6245(6) 0.2712(4) 0.152(3) Uani 1 1 d D U
H2S1 H 0.9879 0.5951 0.2585 0.183 Uiso 1 1 calc R U
H2S2 H 0.8995 0.6870 0.2813 0.183 Uiso 1 1 calc R U
C3S C 0.8656(7) 0.6353(8) 0.2085(4) 0.179(4) Uani 1 1 d D U
H3S1 H 0.9135 0.6558 0.1684 0.215 Uiso 1 1 calc R U
H3S2 H 0.8690 0.5734 0.2018 0.215 Uiso 1 1 calc R U
C4S C 0.7638(8) 0.6935(5) 0.2034(5) 0.164(3) Uani 1 1 d D U
H4S1 H 0.7183 0.6795 0.2476 0.197 Uiso 1 1 calc R U
H4S2 H 0.7644 0.7566 0.2029 0.197 Uiso 1 1 calc R U
C5S C 0.7114(7) 0.6979(4) 0.1508(5) 0.170(4) Uani 1 1 d D U
H5S1 H 0.6412 0.7437 0.1583 0.255 Uiso 1 1 calc R U
H5S2 H 0.7513 0.7155 0.1058 0.255 Uiso 1 1 calc R U
H5S3 H 0.7048 0.6377 0.1510 0.255 Uiso 1 1 calc R U

loop_
_atom_site_aniso_label
_atom_site_aniso_U_11
_atom_site_aniso_U_22
_atom_site_aniso_U_33
_atom_site_aniso_U_23
_atom_site_aniso_U_13
_atom_site_aniso_U_12
C1 0.0229(9) 0.0166(8) 0.0232(9) -0.0036(7) -0.0029(7) -0.0032(7)
C2 0.0250(10) 0.0172(9) 0.0272(10) -0.0019(7) -0.0034(8) -0.0060(7)
C3 0.0276(10) 0.0188(9) 0.0252(10) -0.0006(7) -0.0023(8) -0.0058(8)
C4 0.0369(12) 0.0200(9) 0.0232(10) 0.0001(8) -0.0067(8) -0.0019(8)
C5 0.0381(12) 0.0249(10) 0.0287(11) -0.0030(8) -0.0142(9) -0.0008(9)
C6 0.0314(11) 0.0232(10) 0.0346(11) -0.0025(8) -0.0138(9) -0.0027(8)
C7 0.0248(10) 0.0189(9) 0.0302(11) -0.0023(8) -0.0076(8) -0.0030(8)
C8 0.0249(9) 0.0168(9) 0.0227(9) -0.0014(7) -0.0052(7) -0.0030(7)
C9 0.0279(10) 0.0159(9) 0.0252(10) -0.0015(7) -0.0041(8) -0.0024(7)
C10 0.0335(11) 0.0282(11) 0.0314(11) -0.0047(9) -0.0041(9) -0.0142(9)
C11 0.0402(13) 0.0289(11) 0.0337(12) 0.0052(9) -0.0025(10) -0.0161(10)
C12 0.0537(15) 0.0434(14) 0.0237(11) -0.0029(10) -0.0027(10) -0.0163(12)
C13 0.0518(16) 0.0578(17) 0.0329(13) -0.0061(12) -0.0184(12) -0.0097(13)
C14 0.0388(13) 0.0444(14) 0.0453(14) -0.0042(11) -0.0209(11) -0.0118(11)
C15 0.0221(10) 0.0289(11) 0.0358(12) -0.0027(9) -0.0058(8) -0.0044(8)
C18 0.0198(9) 0.0195(9) 0.0183(8) -0.0015(7) -0.0026(7) -0.0053(7)
C19 0.0216(9) 0.0191(9) 0.0174(8) 0.0000(7) -0.0034(7) -0.0061(7)
C20 0.0250(9) 0.0209(9) 0.0191(9) -0.0017(7) -0.0035(7) -0.0072(7)
C21 0.0247(10) 0.0246(9) 0.0214(9) 0.0014(7) -0.0052(7) -0.0102(8)
C22 0.0201(9) 0.0258(10) 0.0273(10) -0.0006(8) -0.0043(7) -0.0058(8)
C23 0.0219(9) 0.0212(9) 0.0250(10) -0.0012(7) -0.0042(7) -0.0031(7)
C24 0.0217(9) 0.0179(9) 0.0198(9) 0.0004(7) -0.0049(7) -0.0043(7)
C25 0.0214(9) 0.0196(9) 0.0205(9) 0.0009(7) -0.0049(7) -0.0055(7)
C26 0.0249(10) 0.0172(9) 0.0276(10) -0.0028(7) -0.0045(8) -0.0029(7)
C27 0.0293(10) 0.0210(9) 0.0275(10) -0.0040(8) -0.0067(8) -0.0080(8)
C28 0.0252(10) 0.0230(9) 0.0249(10) -0.0009(8) -0.0063(8) -0.0084(8)
C29 0.0199(9) 0.0226(9) 0.0240(9) -0.0030(7) -0.0037(7) -0.0050(7)
C30 0.0216(9) 0.0184(9) 0.0200(9) -0.0020(7) -0.0046(7) -0.0052(7)
C31 0.0256(10) 0.0309(11) 0.0293(11) 0.0009(8) -0.0063(8) -0.0142(9)
C32 0.0360(12) 0.0384(12) 0.0388(12) -0.0093(10) -0.0059(10) -0.0199(10)
C33 0.0341(12) 0.0375(12) 0.0369(12) -0.0004(10) -0.0009(10) -0.0191(10)
C34 0.0380(13) 0.0428(13) 0.0435(14) 0.0052(11) -0.0198(11) -0.0190(11)
C35 0.0270(10) 0.0319(11) 0.0343(11) -0.0056(9) -0.0069(9) -0.0123(9)
C36 0.0305(14) 0.073(2) 0.095(3) -0.041(2) -0.0065(15) -0.0166(14)
C37 0.0561(19) 0.118(3) 0.0435(16) -0.0009(18) -0.0180(14) -0.049(2)
C38 0.0528(18) 0.0481(17) 0.096(3) 0.0010(17) -0.0270(18) -0.0289(15)
C16 0.0275(10) 0.0256(10) 0.0226(9) -0.0064(8) -0.0038(8) -0.0061(8)
C17 0.0229(9) 0.0278(10) 0.0253(10) -0.0048(8) 0.0017(8) -0.0076(8)
C39 0.0382(12) 0.0282(11) 0.0357(12) -0.0129(9) -0.0030(10) -0.0058(9)
C40 0.0366(12) 0.0361(12) 0.0266(11) 0.0002(9) -0.0008(9) -0.0150(10)
Si1 0.0195(2) 0.0201(2) 0.0195(2) -0.00442(19) -0.00158(18) -0.00487(19)
Cl1 0.0230(2) 0.0316(2) 0.0298(2) 0.00255(19) 0.00082(18) -0.00739(19)
Cl2 0.0335(2) 0.0225(2) 0.0234(2) -0.00477(17) -0.00874(18) -0.00489(18)
Zr1 0.01920(8) 0.01720(8) 0.01762(8) -0.00214(6) -0.00208(6) -0.00457(6)
C1A 0.0198(9) 0.0248(9) 0.0206(9) 0.0001(7) -0.0052(7) -0.0056(7)
C2A 0.0206(9) 0.0263(10) 0.0242(10) -0.0006(8) -0.0048(7) -0.0064(8)
C3A 0.0194(9) 0.0277(10) 0.0251(10) 0.0010(8) -0.0040(7) -0.0050(8)
C4A 0.0207(9) 0.0357(11) 0.0236(10) -0.0057(8) -0.0049(8) -0.0009(8)
C5A 0.0283(11) 0.0350(12) 0.0321(11) -0.0108(9) -0.0112(9) 0.0001(9)
C6A 0.0231(10) 0.0269(10) 0.0405(12) -0.0087(9) -0.0086(9) -0.0030(8)
C7A 0.0183(9) 0.0240(10) 0.0304(10) -0.0025(8) -0.0046(7) -0.0029(7)
C8A 0.0167(8) 0.0254(10) 0.0230(9) -0.0020(8) -0.0050(7) -0.0030(7)
C9A 0.0172(9) 0.0276(10) 0.0233(10) -0.0013(8) -0.0042(7) -0.0021(7)
C10A 0.0280(11) 0.0364(12) 0.0350(12) -0.0064(9) -0.0031(9) -0.0149(9)
C11A 0.0263(10) 0.0379(12) 0.0291(11) 0.0011(9) 0.0015(8) -0.0116(9)
C12A 0.0386(13) 0.0532(15) 0.0229(11) -0.0023(10) -0.0068(9) -0.0114(11)
C13A 0.0658(19) 0.0442(15) 0.0450(15) -0.0170(12) -0.0242(14) -0.0060(13)
C14A 0.0385(13) 0.0320(12) 0.0548(16) -0.0128(11) -0.0146(11) -0.0082(10)
C15A 0.0318(11) 0.0237(10) 0.0336(11) 0.0001(9) -0.0029(9) -0.0067(8)
C18A 0.0222(9) 0.0262(10) 0.0186(9) -0.0019(7) -0.0019(7) -0.0087(8)
C19A 0.0204(9) 0.0265(10) 0.0185(9) -0.0029(7) -0.0006(7) -0.0065(8)
C20A 0.0233(9) 0.0291(10) 0.0217(9) -0.0038(8) -0.0021(7) -0.0089(8)
C21A 0.0262(10) 0.0303(11) 0.0253(10) -0.0037(8) 0.0002(8) -0.0116(8)
C22A 0.0268(10) 0.0253(10) 0.0336(11) -0.0010(8) -0.0018(8) -0.0067(8)
C23A 0.0203(9) 0.0270(10) 0.0284(10) -0.0019(8) -0.0026(8) -0.0034(8)
C24A 0.0206(9) 0.0273(10) 0.0197(9) -0.0023(7) -0.0005(7) -0.0068(8)
C25A 0.0211(9) 0.0272(10) 0.0215(9) -0.0027(8) -0.0019(7) -0.0062(8)
C26A 0.0200(9) 0.0332(11) 0.0260(10) -0.0022(8) -0.0037(8) -0.0060(8)
C27A 0.0238(10) 0.0401(12) 0.0301(11) -0.0075(9) -0.0042(8) -0.0123(9)
C28A 0.0277(10) 0.0325(11) 0.0297(11) -0.0086(9) -0.0028(8) -0.0117(9)
C29A 0.0258(10) 0.0270(10) 0.0260(10) -0.0029(8) -0.0036(8) -0.0088(8)
C30A 0.0209(9) 0.0271(10) 0.0179(9) -0.0025(7) -0.0024(7) -0.0066(8)
C31A 0.0306(11) 0.0310(11) 0.0400(13) -0.0031(9) -0.0016(9) -0.0153(9)
C32A 0.063(2) 0.091(3) 0.0492(17) 0.0269(17) -0.0224(15) -0.056(2)
C33A 0.0502(15) 0.0454(14) 0.0438(14) 0.0021(11) -0.0159(12) -0.0303(12)
C34A 0.0415(17) 0.0517(19) 0.152(4) -0.050(2) 0.006(2) -0.0214(15)
C35A 0.0372(13) 0.0359(13) 0.0538(15) -0.0103(11) -0.0110(11) -0.0175(10)
C36A 0.064(2) 0.0332(15) 0.130(4) 0.0020(18) -0.042(2) -0.0238(14)
C37A 0.087(3) 0.076(2) 0.070(2) -0.0377(19) -0.0054(19) -0.043(2)
C38A 0.0476(16) 0.0486(16) 0.074(2) -0.0071(15) -0.0056(14) -0.0291(14)
C16A 0.0327(11) 0.0340(11) 0.0250(10) -0.0043(8) -0.0102(8) -0.0095(9)
C17A 0.0328(11) 0.0304(11) 0.0227(10) 0.0039(8) -0.0063(8) -0.0093(9)
C39A 0.0420(14) 0.0475(15) 0.0524(16) -0.0066(12) -0.0278(12) -0.0077(12)
C40A 0.0499(15) 0.0462(14) 0.0221(11) 0.0020(10) 0.0009(10) -0.0206(12)
Cl1A 0.0280(2) 0.0295(2) 0.0280(2) 0.00647(19) 0.00005(19) -0.00392(19)
Cl2A 0.0223(2) 0.0463(3) 0.0274(2) -0.0135(2) -0.00636(18) -0.0058(2)
Si1A 0.0238(3) 0.0256(3) 0.0182(2) 0.00027(19) -0.00636(19) -0.0073(2)
Zr2 0.01804(8) 0.02365(8) 0.01674(8) -0.00064(6) -0.00358(6) -0.00503(6)
C1S 0.059(3) 0.194(8) 0.191(8) 0.079(6) -0.015(4) -0.026(4)
C2S 0.202(8) 0.201(8) 0.106(5) -0.002(5) -0.024(5) -0.139(7)
C3S 0.145(7) 0.257(11) 0.098(5) -0.023(6) -0.016(5) -0.026(7)
C4S 0.189(9) 0.098(5) 0.195(9) -0.048(5) -0.067(7) 0.001(5)
C5S 0.253(10) 0.061(3) 0.239(10) 0.036(4) -0.145(9) -0.066(5)

loop_
_atom_type_symbol
_atom_type_description
_atom_type_scat_dispersion_real
_atom_type_scat_dispersion_imag
_atom_type_scat_source
C C 0.0181 0.0091 'International Tables Vol C Tables 4.2.6.8 and 6.1.1.4'
H H 0.0000 0.0000 'International Tables Vol C Tables 4.2.6.8 and 6.1.1.4'
Si Si 0.2541 0.3302 'International Tables Vol C Tables 4.2.6.8 and 6.1.1.4'
Cl Cl 0.3639 0.7018 'International Tables Vol C Tables 4.2.6.8 and 6.1.1.4'
Zr Zr -0.1862 2.2449 'International Tables Vol C Tables 4.2.6.8 and 6.1.1.4'

loop_
_geom_angle_atom_site_label_1
_geom_angle_atom_site_label_2
_geom_angle_atom_site_label_3
_geom_angle
C2 C1 C8 104.64(17)
C2 C1 Si1 119.54(15)
C8 C1 Si1 130.92(15)
C2 C1 Zr1 72.64(11)
C8 C1 Zr1 77.74(11)
Si1 C1 Zr1 95.12(8)
C3 C2 C1 110.87(18)
C3 C2 C10 120.29(18)
C1 C2 C10 128.67(19)
C3 C2 Zr1 76.44(12)
C1 C2 Zr1 73.55(11)
C10 C2 Zr1 120.96(14)
C2 C3 C9 107.57(18)
C2 C3 C11 123.0(2)
C9 C3 C11 128.7(2)
C2 C3 Zr1 70.98(11)
C9 C3 Zr1 76.32(11)
C11 C3 Zr1 125.65(15)
C5 C4 C9 118.4(2)
C5 C4 C12 122.7(2)
C9 C4 C12 118.9(2)
C4 C5 C6 121.1(2)
C4 C5 C13 121.2(2)
C6 C5 C13 117.6(2)
C7 C6 C5 121.8(2)
C7 C6 C14 119.5(2)
C5 C6 C14 118.6(2)
C6 C7 C8 118.8(2)
C6 C7 C15 120.5(2)
C8 C7 C15 119.97(19)
C7 C8 C9 118.37(18)
C7 C8 C1 131.90(19)
C9 C8 C1 109.25(18)
C7 C8 Zr1 129.05(13)
C9 C8 Zr1 74.30(11)
C1 C8 Zr1 69.19(11)
C4 C9 C3 131.2(2)
C4 C9 C8 121.2(2)
C3 C9 C8 107.49(18)
C4 C9 Zr1 123.58(14)
C3 C9 Zr1 71.43(11)
C8 C9 Zr1 73.64(11)
C2 C10 H10A 109.5
C2 C10 H10B 109.5
H10A C10 H10B 109.5
C2 C10 H10C 109.5
H10A C10 H10C 109.5
H10B C10 H10C 109.5
C3 C11 H11A 109.5
C3 C11 H11B 109.5
H11A C11 H11B 109.5
C3 C11 H11C 109.5
H11A C11 H11C 109.5
H11B C11 H11C 109.5
C4 C12 H12A 109.5
C4 C12 H12B 109.5
H12A C12 H12B 109.5
C4 C12 H12C 109.5
H12A C12 H12C 109.5
H12B C12 H12C 109.5
C5 C13 H13A 109.5
C5 C13 H13B 109.5
H13A C13 H13B 109.5
C5 C13 H13C 109.5
H13A C13 H13C 109.5
H13B C13 H13C 109.5
C6 C14 H14A 109.5
C6 C14 H14B 109.5
H14A C14 H14B 109.5
C6 C14 H14C 109.5
H14A C14 H14C 109.5
H14B C14 H14C 109.5
C7 C15 H15A 109.5
C7 C15 H15B 109.5
H15A C15 H15B 109.5
C7 C15 H15C 109.5
H15A C15 H15C 109.5
H15B C15 H15C 109.5
C19 C18 C30 104.96(16)
C19 C18 Si1 129.49(14)
C30 C18 Si1 124.68(14)
C19 C18 Zr1 80.76(11)
C30 C18 Zr1 77.77(11)
Si1 C18 Zr1 99.62(8)
C20 C19 C24 118.74(18)
C20 C19 C18 131.49(18)
C24 C19 C18 109.74(16)
C20 C19 Zr1 116.68(13)
C24 C19 Zr1 83.87(11)
C18 C19 Zr1 65.65(10)
C21 C20 C19 120.59(18)
C21 C20 H20 119.7
C19 C20 H20 119.7
C20 C21 C22 119.09(18)
C20 C21 C31 122.61(19)
C22 C21 C31 118.29(18)
C23 C22 C21 122.27(19)
C23 C22 H22 118.9
C21 C22 H22 118.9
C22 C23 C24 118.67(19)
C22 C23 H23 120.7
C24 C23 H23 120.7
C23 C24 C19 120.60(18)
C23 C24 C25 131.33(18)
C19 C24 C25 108.06(17)
C23 C24 Zr1 125.83(13)
C19 C24 Zr1 65.93(10)
C25 C24 Zr1 73.97(11)
C26 C25 C30 120.63(18)
C26 C25 C24 131.85(18)
C30 C25 C24 107.50(17)
C26 C25 Zr1 124.87(13)
C30 C25 Zr1 64.28(10)
C24 C25 Zr1 76.42(11)
C27 C26 C25 118.96(19)
C27 C26 H26 120.5
C25 C26 H26 120.5
C26 C27 C28 122.05(19)
C26 C27 H27 119.0
C28 C27 H27 119.0
C29 C28 C27 119.42(18)
C29 C28 C35 122.19(19)
C27 C28 C35 118.30(18)
C28 C29 C30 120.33(18)
C28 C29 H29 119.8
C30 C29 H29 119.8
C29 C30 C25 118.42(17)
C29 C30 C18 131.72(18)
C25 C30 C18 109.72(17)
C29 C30 Zr1 111.68(13)
C25 C30 Zr1 84.96(11)
C18 C30 Zr1 67.86(10)
C32 C31 C21 112.47(18)
C32 C31 C34 108.3(2)
C21 C31 C34 109.85(18)
C32 C31 C33 108.39(19)
C21 C31 C33 108.17(18)
C34 C31 C33 109.65(19)
C31 C32 H32A 109.5
C31 C32 H32B 109.5
H32A C32 H32B 109.5
C31 C32 H32C 109.5
H32A C32 H32C 109.5
H32B C32 H32C 109.5
C31 C33 H33A 109.5
C31 C33 H33B 109.5
H33A C33 H33B 109.5
C31 C33 H33C 109.5
H33A C33 H33C 109.5
H33B C33 H33C 109.5
C31 C34 H34A 109.5
C31 C34 H34B 109.5
H34A C34 H34B 109.5
C31 C34 H34C 109.5
H34A C34 H34C 109.5
H34B C34 H34C 109.5
C37 C35 C36 108.3(3)
C37 C35 C38 109.3(3)
C36 C35 C38 107.9(2)
C37 C35 C28 108.0(2)
C36 C35 C28 112.8(2)
C38 C35 C28 110.5(2)
C35 C36 H36A 109.5
C35 C36 H36B 109.5
H36A C36 H36B 109.5
C35 C36 H36C 109.5
H36A C36 H36C 109.5
H36B C36 H36C 109.5
C35 C37 H37A 109.5
C35 C37 H37B 109.5
H37A C37 H37B 109.5
C35 C37 H37C 109.5
H37A C37 H37C 109.5
H37B C37 H37C 109.5
C35 C38 H38A 109.5
C35 C38 H38B 109.5
H38A C38 H38B 109.5
C35 C38 H38C 109.5
H38A C38 H38C 109.5
H38B C38 H38C 109.5
C39 C16 Si1 111.47(15)
C39 C16 H16A 109.3
Si1 C16 H16A 109.3
C39 C16 H16B 109.3
Si1 C16 H16B 109.3
H16A C16 H16B 108.0
C40 C17 Si1 109.85(15)
C40 C17 H17A 109.7
Si1 C17 H17A 109.7
C40 C17 H17B 109.7
Si1 C17 H17B 109.7
H17A C17 H17B 108.2
C16 C39 H39A 109.5
C16 C39 H39B 109.5
H39A C39 H39B 109.5
C16 C39 H39C 109.5
H39A C39 H39C 109.5
H39B C39 H39C 109.5
C17 C40 H40A 109.5
C17 C40 H40B 109.5
H40A C40 H40B 109.5
C17 C40 H40C 109.5
H40A C40 H40C 109.5
H40B C40 H40C 109.5
C18 Si1 C16 117.65(9)
C18 Si1 C17 108.29(9)
C16 Si1 C17 101.28(10)
C18 Si1 C1 95.42(8)
C16 Si1 C1 112.46(9)
C17 Si1 C1 122.79(9)
C18 Zr1 Cl2 123.95(5)
C18 Zr1 Cl1 120.56(5)
Cl2 Zr1 Cl1 96.156(19)
C18 Zr1 C2 87.72(7)
Cl2 Zr1 C2 134.64(5)
Cl1 Zr1 C2 92.55(5)
C18 Zr1 C1 69.81(6)
Cl2 Zr1 C1 122.11(5)
Cl1 Zr1 C1 126.28(5)
C2 Zr1 C1 33.81(6)
C18 Zr1 C30 34.37(6)
Cl2 Zr1 C30 89.92(4)
Cl1 Zr1 C30 128.23(5)
C2 Zr1 C30 118.36(6)
C1 Zr1 C30 91.01(6)
C18 Zr1 C3 120.02(7)
Cl2 Zr1 C3 106.06(5)
Cl1 Zr1 C3 79.89(5)
C2 Zr1 C3 32.58(7)
C1 Zr1 C3 55.65(6)
C30 Zr1 C3 146.64(6)
C18 Zr1 C19 33.58(6)
Cl2 Zr1 C19 132.16(4)
Cl1 Zr1 C19 87.16(4)
C2 Zr1 C19 92.60(6)
C1 Zr1 C19 91.65(6)
C30 Zr1 C19 53.62(6)
C3 Zr1 C19 121.43(6)
C18 Zr1 C8 93.06(6)
Cl2 Zr1 C8 89.80(5)
Cl1 Zr1 C8 132.61(5)
C2 Zr1 C8 53.60(6)
C1 Zr1 C8 33.07(6)
C30 Zr1 C8 98.64(6)
C3 Zr1 C8 53.48(6)
C19 Zr1 C8 122.00(6)
C18 Zr1 C9 123.44(6)
Cl2 Zr1 C9 81.12(5)
Cl1 Zr1 C9 102.64(5)
C2 Zr1 C9 53.56(7)
C1 Zr1 C9 55.04(6)
C30 Zr1 C9 129.05(6)
C3 Zr1 C9 32.26(7)
C19 Zr1 C9 144.63(6)
C8 Zr1 C9 32.07(6)
C18 Zr1 C25 53.60(6)
Cl2 Zr1 C25 81.73(4)
Cl1 Zr1 C25 99.48(4)
C2 Zr1 C25 140.26(6)
C1 Zr1 C25 120.46(6)
C30 Zr1 C25 30.76(6)
C3 Zr1 C25 172.22(6)
C19 Zr1 C25 50.83(6)
C8 Zr1 C25 127.88(6)
C9 Zr1 C25 153.25(6)
C18 Zr1 C24 52.94(6)
Cl2 Zr1 C24 104.01(4)
Cl1 Zr1 C24 77.94(4)
C2 Zr1 C24 121.34(6)
C1 Zr1 C24 120.40(6)
C30 Zr1 C24 50.88(6)
C3 Zr1 C24 144.18(6)
C19 Zr1 C24 30.21(6)
C8 Zr1 C24 145.50(6)
C9 Zr1 C24 174.79(6)
C25 Zr1 C24 29.61(6)
C2A C1A C8A 104.33(17)
C2A C1A Si1A 119.67(15)
C8A C1A Si1A 130.72(15)
C2A C1A Zr2 73.79(11)
C8A C1A Zr2 76.26(11)
Si1A C1A Zr2 94.76(8)
C3A C2A C1A 111.13(18)
C3A C2A C10A 120.99(19)
C1A C2A C10A 127.55(19)
C3A C2A Zr2 75.94(12)
C1A C2A Zr2 72.67(11)
C10A C2A Zr2 123.89(14)
C2A C3A C9A 107.62(18)
C2A C3A C11A 123.0(2)
C9A C3A C11A 128.6(2)
C2A C3A Zr2 71.82(11)
C9A C3A Zr2 74.57(11)
C11A C3A Zr2 126.95(14)
C5A C4A C9A 118.1(2)
C5A C4A C12A 122.5(2)
C9A C4A C12A 119.3(2)
C4A C5A C6A 121.2(2)
C4A C5A C13A 120.7(2)
C6A C5A C13A 118.1(2)
C7A C6A C5A 121.8(2)
C7A C6A C14A 119.8(2)
C5A C6A C14A 118.4(2)
C6A C7A C8A 119.0(2)
C6A C7A C15A 120.3(2)
C8A C7A C15A 120.09(19)
C7A C8A C9A 117.95(19)
C7A C8A C1A 132.52(19)
C9A C8A C1A 109.24(18)
C7A C8A Zr2 126.73(13)
C9A C8A Zr2 74.10(11)
C1A C8A Zr2 70.28(11)
C4A C9A C3A 130.8(2)
C4A C9A C8A 121.6(2)
C3A C9A C8A 107.48(18)
C4A C9A Zr2 120.84(13)
C3A C9A Zr2 73.04(11)
C8A C9A Zr2 73.49(11)
C2A C10A H10D 109.5
C2A C10A H10E 109.5
H10D C10A H10E 109.5
C2A C10A H10F 109.5
H10D C10A H10F 109.5
H10E C10A H10F 109.5
C3A C11A H11D 109.5
C3A C11A H11E 109.5
H11D C11A H11E 109.5
C3A C11A H11F 109.5
H11D C11A H11F 109.5
H11E C11A H11F 109.5
C4A C12A H12D 109.5
C4A C12A H12E 109.5
H12D C12A H12E 109.5
C4A C12A H12F 109.5
H12D C12A H12F 109.5
H12E C12A H12F 109.5
C5A C13A H13D 109.5
C5A C13A H13E 109.5
H13D C13A H13E 109.5
C5A C13A H13F 109.5
H13D C13A H13F 109.5
H13E C13A H13F 109.5
C6A C14A H14D 109.5
C6A C14A H14E 109.5
H14D C14A H14E 109.5
C6A C14A H14F 109.5
H14D C14A H14F 109.5
H14E C14A H14F 109.5
C7A C15A H15D 109.5
C7A C15A H15E 109.5
H15D C15A H15E 109.5
C7A C15A H15F 109.5
H15D C15A H15F 109.5
H15E C15A H15F 109.5
C19A C18A C30A 104.92(17)
C19A C18A Si1A 129.27(15)
C30A C18A Si1A 124.50(15)
C19A C18A Zr2 78.52(11)
C30A C18A Zr2 78.63(11)
Si1A C18A Zr2 99.04(8)
C20A C19A C24A 117.97(19)
C20A C19A C18A 132.12(19)
C24A C19A C18A 109.86(17)
C20A C19A Zr2 115.52(13)
C24A C19A Zr2 82.81(12)
C18A C19A Zr2 67.43(11)
C21A C20A C19A 120.83(19)
C21A C20A H20A 119.6
C19A C20A H20A 119.6
C20A C21A C22A 119.1(2)
C20A C21A C31A 122.3(2)
C22A C21A C31A 118.5(2)
C23A C22A C21A 122.2(2)
C23A C22A H22A 118.9
C21A C22A H22A 118.9
C22A C23A C24A 118.7(2)
C22A C23A H23A 120.6
C24A C23A H23A 120.6
C23A C24A C19A 121.00(19)
C23A C24A C25A 131.31(19)
C19A C24A C25A 107.65(18)
C23A C24A Zr2 124.89(14)
C19A C24A Zr2 66.29(11)
C25A C24A Zr2 75.26(11)
C26A C25A C30A 120.53(19)
C26A C25A C24A 131.6(2)
C30A C25A C24A 107.89(18)
C26A C25A Zr2 124.87(14)
C30A C25A Zr2 66.13(11)
C24A C25A Zr2 74.58(11)
C27A C26A C25A 118.6(2)
C27A C26A H26A 120.7
C25A C26A H26A 120.7
C26A C27A C28A 122.7(2)
C26A C27A H27A 118.7
C28A C27A H27A 118.7
C29A C28A C27A 118.9(2)
C29A C28A C35A 122.1(2)
C27A C28A C35A 119.0(2)
C28A C29A C30A 120.6(2)
C28A C29A H29A 119.7
C30A C29A H29A 119.7
C29A C30A C25A 118.62(18)
C29A C30A C18A 131.68(19)
C25A C30A C18A 109.65(18)
C29A C30A Zr2 115.26(14)
C25A C30A Zr2 83.06(12)
C18A C30A Zr2 67.28(10)
C33A C31A C34A 107.7(3)
C33A C31A C32A 108.1(2)
C34A C31A C32A 109.4(3)
C33A C31A C21A 112.8(2)
C34A C31A C21A 111.0(2)
C32A C31A C21A 107.7(2)
C31A C32A H32D 109.5
C31A C32A H32E 109.5
H32D C32A H32E 109.5
C31A C32A H32F 109.5
H32D C32A H32F 109.5
H32E C32A H32F 109.5
C31A C33A H33D 109.5
C31A C33A H33E 109.5
H33D C33A H33E 109.5
C31A C33A H33F 109.5
H33D C33A H33F 109.5
H33E C33A H33F 109.5
C31A C34A H34D 109.5
C31A C34A H34E 109.5
H34D C34A H34E 109.5
C31A C34A H34F 109.5
H34D C34A H34F 109.5
H34E C34A H34F 109.5
C37A C35A C36A 108.8(3)
C37A C35A C38A 109.3(3)
C36A C35A C38A 107.7(3)
C37A C35A C28A 108.5(2)
C36A C35A C28A 112.5(2)
C38A C35A C28A 110.0(2)
C35A C36A H36D 109.5
C35A C36A H36E 109.5
H36D C36A H36E 109.5
C35A C36A H36F 109.5
H36D C36A H36F 109.5
H36E C36A H36F 109.5
C35A C37A H37D 109.5
C35A C37A H37E 109.5
H37D C37A H37E 109.5
C35A C37A H37F 109.5
H37D C37A H37F 109.5
H37E C37A H37F 109.5
C35A C38A H38D 109.5
C35A C38A H38E 109.5
H38D C38A H38E 109.5
C35A C38A H38F 109.5
H38D C38A H38F 109.5
H38E C38A H38F 109.5
C39A C16A Si1A 114.61(17)
C39A C16A H16C 108.6
Si1A C16A H16C 108.6
C39A C16A H16D 108.6
Si1A C16A H16D 108.6
H16C C16A H16D 107.6
C40A C17A Si1A 111.87(16)
C40A C17A H17C 109.2
Si1A C17A H17C 109.2
C40A C17A H17D 109.2
Si1A C17A H17D 109.2
H17C C17A H17D 107.9
C16A C39A H39D 109.5
C16A C39A H39E 109.5
H39D C39A H39E 109.5
C16A C39A H39F 109.5
H39D C39A H39F 109.5
H39E C39A H39F 109.5
C17A C40A H40D 109.5
C17A C40A H40E 109.5
H40D C40A H40E 109.5
C17A C40A H40F 109.5
H40D C40A H40F 109.5
H40E C40A H40F 109.5
C18A Si1A C16A 113.79(10)
C18A Si1A C17A 109.70(9)
C16A Si1A C17A 102.11(10)
C18A Si1A C1A 95.95(9)
C16A Si1A C1A 115.20(10)
C17A Si1A C1A 120.51(10)
C18A Zr2 Cl2A 122.07(5)
C18A Zr2 Cl1A 122.94(5)
Cl2A Zr2 Cl1A 95.69(2)
C18A Zr2 C1A 70.22(7)
Cl2A Zr2 C1A 122.15(5)
Cl1A Zr2 C1A 125.98(5)
C18A Zr2 C2A 88.06(7)
Cl2A Zr2 C2A 135.57(5)
Cl1A Zr2 C2A 92.45(5)
C1A Zr2 C2A 33.54(6)
C18A Zr2 C19A 34.05(7)
Cl2A Zr2 C19A 130.60(5)
Cl1A Zr2 C19A 89.07(5)
C1A Zr2 C19A 92.27(6)
C2A Zr2 C19A 93.04(7)
C18A Zr2 C30A 34.09(6)
Cl2A Zr2 C30A 88.28(5)
Cl1A Zr2 C30A 130.27(5)
C1A Zr2 C30A 91.11(6)
C2A Zr2 C30A 118.30(6)
C19A Zr2 C30A 53.89(6)
C18A Zr2 C3A 120.09(7)
Cl2A Zr2 C3A 107.87(5)
Cl1A Zr2 C3A 78.33(5)
C1A Zr2 C3A 55.45(6)
C2A Zr2 C3A 32.24(7)
C19A Zr2 C3A 121.19(7)
C30A Zr2 C3A 146.55(6)
C18A Zr2 C8A 93.65(7)
Cl2A Zr2 C8A 89.68(5)
Cl1A Zr2 C8A 130.68(5)
C1A Zr2 C8A 33.46(6)
C2A Zr2 C8A 53.64(6)
C19A Zr2 C8A 123.01(6)
C30A Zr2 C8A 98.79(6)
C3A Zr2 C8A 53.64(6)
C18A Zr2 C9A 124.31(7)
Cl2A Zr2 C9A 82.00(5)
Cl1A Zr2 C9A 99.95(5)
C1A Zr2 C9A 55.49(6)
C2A Zr2 C9A 53.58(7)
C19A Zr2 C9A 145.42(6)
C30A Zr2 C9A 129.60(7)
C3A Zr2 C9A 32.40(7)
C8A Zr2 C9A 32.41(6)
C18A Zr2 C24A 53.90(6)
Cl2A Zr2 C24A 102.02(4)
Cl1A Zr2 C24A 79.34(4)
C1A Zr2 C24A 121.73(6)
C2A Zr2 C24A 122.40(6)
C19A Zr2 C24A 30.91(6)
C30A Zr2 C24A 51.56(6)
C3A Zr2 C24A 144.08(7)
C8A Zr2 C24A 146.94(6)
C9A Zr2 C24A 175.95(6)
C18A Zr2 C25A 53.75(6)
Cl2A Zr2 C25A 79.59(4)
Cl1A Zr2 C25A 101.37(5)
C1A Zr2 C25A 120.82(6)
C2A Zr2 C25A 140.92(6)
C19A Zr2 C25A 51.41(6)
C30A Zr2 C25A 30.81(6)
C3A Zr2 C25A 172.54(6)
C8A Zr2 C25A 127.74(6)
C9A Zr2 C25A 153.00(6)
C24A Zr2 C25A 30.15(6)
C2S C1S H1S1 109.5
C2S C1S H1S2 109.5
H1S1 C1S H1S2 109.5
C2S C1S H1S3 109.5
H1S1 C1S H1S3 109.5
H1S2 C1S H1S3 109.5
C1S C2S C3S 121.0(7)
C1S C2S H2S1 107.1
C3S C2S H2S1 107.1
C1S C2S H2S2 107.1
C3S C2S H2S2 107.1
H2S1 C2S H2S2 106.8
C4S C3S C2S 121.4(8)
C4S C3S H3S1 107.0
C2S C3S H3S1 107.0
C4S C3S H3S2 107.0
C2S C3S H3S2 107.0
H3S1 C3S H3S2 106.7
C5S C4S C3S 124.4(8)
C5S C4S H4S1 106.2
C3S C4S H4S1 106.2
C5S C4S H4S2 106.2
C3S C4S H4S2 106.2
H4S1 C4S H4S2 106.4
C4S C5S H5S1 109.5
C4S C5S H5S2 109.5
H5S1 C5S H5S2 109.5
C4S C5S H5S3 109.5
H5S1 C5S H5S3 109.5
H5S2 C5S H5S3 109.5

loop_
_geom_bond_atom_site_label_1
_geom_bond_atom_site_label_2
_geom_bond_distance
C1 C2 1.446(3)
C1 C8 1.456(3)
C1 Si1 1.912(2)
C1 Zr1 2.4933(19)
C2 C3 1.413(3)
C2 C10 1.510(3)
C2 Zr1 2.4813(19)
C3 C9 1.437(3)
C3 C11 1.500(3)
C3 Zr1 2.551(2)
C4 C5 1.368(3)
C4 C9 1.433(3)
C4 C12 1.506(3)
C5 C6 1.441(3)
C5 C13 1.518(3)
C6 C7 1.376(3)
C6 C14 1.512(3)
C7 C8 1.440(3)
C7 C15 1.507(3)
C8 C9 1.442(3)
C8 Zr1 2.607(2)
C9 Zr1 2.615(2)
C10 H10A 0.9800
C10 H10B 0.9800
C10 H10C 0.9800
C11 H11A 0.9800
C11 H11B 0.9800
C11 H11C 0.9800
C12 H12A 0.9800
C12 H12B 0.9800
C12 H12C 0.9800
C13 H13A 0.9800
C13 H13B 0.9800
C13 H13C 0.9800
C14 H14A 0.9800
C14 H14B 0.9800
C14 H14C 0.9800
C15 H15A 0.9800
C15 H15B 0.9800
C15 H15C 0.9800
C18 C19 1.453(3)
C18 C30 1.459(3)
C18 Si1 1.870(2)
C18 Zr1 2.3936(19)
C19 C20 1.420(3)
C19 C24 1.429(3)
C19 Zr1 2.5932(19)
C20 C21 1.375(3)
C20 H20 0.9500
C21 C22 1.428(3)
C21 C31 1.535(3)
C22 C23 1.371(3)
C22 H22 0.9500
C23 C24 1.407(3)
C23 H23 0.9500
C24 C25 1.435(3)
C24 Zr1 2.8240(19)
C25 C26 1.405(3)
C25 C30 1.434(3)
C25 Zr1 2.7923(19)
C26 C27 1.366(3)
C26 H26 0.9500
C27 C28 1.428(3)
C27 H27 0.9500
C28 C29 1.377(3)
C28 C35 1.532(3)
C29 C30 1.425(3)
C29 H29 0.9500
C30 Zr1 2.5256(19)
C31 C32 1.532(3)
C31 C34 1.538(3)
C31 C33 1.539(3)
C32 H32A 0.9800
C32 H32B 0.9800
C32 H32C 0.9800
C33 H33A 0.9800
C33 H33B 0.9800
C33 H33C 0.9800
C34 H34A 0.9800
C34 H34B 0.9800
C34 H34C 0.9800
C35 C37 1.516(4)
C35 C36 1.523(4)
C35 C38 1.523(4)
C36 H36A 0.9800
C36 H36B 0.9800
C36 H36C 0.9800
C37 H37A 0.9800
C37 H37B 0.9800
C37 H37C 0.9800
C38 H38A 0.9800
C38 H38B 0.9800
C38 H38C 0.9800
C16 C39 1.538(3)
C16 Si1 1.887(2)
C16 H16A 0.9900
C16 H16B 0.9900
C17 C40 1.544(3)
C17 Si1 1.889(2)
C17 H17A 0.9900
C17 H17B 0.9900
C39 H39A 0.9800
C39 H39B 0.9800
C39 H39C 0.9800
C40 H40A 0.9800
C40 H40B 0.9800
C40 H40C 0.9800
Cl1 Zr1 2.4193(5)
Cl2 Zr1 2.4148(5)
C1A C2A 1.444(3)
C1A C8A 1.462(3)
C1A Si1A 1.918(2)
C1A Zr2 2.4954(19)
C2A C3A 1.410(3)
C2A C10A 1.512(3)
C2A Zr2 2.510(2)
C3A C9A 1.436(3)
C3A C11A 1.505(3)
C3A Zr2 2.563(2)
C4A C5A 1.367(4)
C4A C9A 1.431(3)
C4A C12A 1.508(3)
C5A C6A 1.436(3)
C5A C13A 1.518(3)
C6A C7A 1.376(3)
C6A C14A 1.516(3)
C7A C8A 1.437(3)
C7A C15A 1.501(3)
C8A C9A 1.440(3)
C8A Zr2 2.575(2)
C9A Zr2 2.583(2)
C10A H10D 0.9800
C10A H10E 0.9800
C10A H10F 0.9800
C11A H11D 0.9800
C11A H11E 0.9800
C11A H11F 0.9800
C12A H12D 0.9800
C12A H12E 0.9800
C12A H12F 0.9800
C13A H13D 0.9800
C13A H13E 0.9800
C13A H13F 0.9800
C14A H14D 0.9800
C14A H14E 0.9800
C14A H14F 0.9800
C15A H15D 0.9800
C15A H15E 0.9800
C15A H15F 0.9800
C18A C19A 1.456(3)
C18A C30A 1.459(3)
C18A Si1A 1.875(2)
C18A Zr2 2.4018(19)
C19A C20A 1.426(3)
C19A C24A 1.430(3)
C19A Zr2 2.549(2)
C20A C21A 1.379(3)
C20A H20A 0.9500
C21A C22A 1.426(3)
C21A C31A 1.536(3)
C22A C23A 1.366(3)
C22A H22A 0.9500
C23A C24A 1.411(3)
C23A H23A 0.9500
C24A C25A 1.439(3)
C24A Zr2 2.762(2)
C25A C26A 1.410(3)
C25A C30A 1.430(3)
C25A Zr2 2.771(2)
C26A C27A 1.366(3)
C26A H26A 0.9500
C27A C28A 1.422(3)
C27A H27A 0.9500
C28A C29A 1.380(3)
C28A C35A 1.538(3)
C29A C30A 1.420(3)
C29A H29A 0.9500
C30A Zr2 2.5527(19)
C31A C33A 1.522(4)
C31A C34A 1.528(4)
C31A C32A 1.529(4)
C32A H32D 0.9800
C32A H32E 0.9800
C32A H32F 0.9800
C33A H33D 0.9800
C33A H33E 0.9800
C33A H33F 0.9800
C34A H34D 0.9800
C34A H34E 0.9800
C34A H34F 0.9800
C35A C37A 1.521(4)
C35A C36A 1.527(4)
C35A C38A 1.535(4)
C36A H36D 0.9800
C36A H36E 0.9800
C36A H36F 0.9800
C37A H37D 0.9800
C37A H37E 0.9800
C37A H37F 0.9800
C38A H38D 0.9800
C38A H38E 0.9800
C38A H38F 0.9800
C16A C39A 1.535(3)
C16A Si1A 1.885(2)
C16A H16C 0.9900
C16A H16D 0.9900
C17A C40A 1.536(3)
C17A Si1A 1.887(2)
C17A H17C 0.9900
C17A H17D 0.9900
C39A H39D 0.9800
C39A H39E 0.9800
C39A H39F 0.9800
C40A H40D 0.9800
C40A H40E 0.9800
C40A H40F 0.9800
Cl1A Zr2 2.4246(5)
Cl2A Zr2 2.4078(5)
C1S C2S 1.373(8)
C1S H1S1 0.9800
C1S H1S2 0.9800
C1S H1S3 0.9800
C2S C3S 1.482(9)
C2S H2S1 0.9900
C2S H2S2 0.9900
C3S C4S 1.393(9)
C3S H3S1 0.9900
C3S H3S2 0.9900
C4S C5S 1.387(9)
C4S H4S1 0.9900
C4S H4S2 0.9900
C5S H5S1 0.9800
C5S H5S2 0.9800
C5S H5S3 0.9800

loop_
_geom_torsion_atom_site_label_1
_geom_torsion_atom_site_label_2
_geom_torsion_atom_site_label_3
_geom_torsion_atom_site_label_4
_geom_torsion
C8 C1 C2 C3 -3.8(2)
Si1 C1 C2 C3 154.02(14)
Zr1 C1 C2 C3 68.02(14)
C8 C1 C2 C10 171.4(2)
Si1 C1 C2 C10 -30.8(3)
Zr1 C1 C2 C10 -116.8(2)
C8 C1 C2 Zr1 -71.84(13)
Si1 C1 C2 Zr1 86.00(12)
C1 C2 C3 C9 2.0(2)
C10 C2 C3 C9 -173.66(18)
Zr1 C2 C3 C9 68.19(14)
C1 C2 C3 C11 173.07(19)
C10 C2 C3 C11 -2.6(3)
Zr1 C2 C3 C11 -120.7(2)
C1 C2 C3 Zr1 -66.19(14)
C10 C2 C3 Zr1 118.16(19)
C9 C4 C5 C6 2.0(3)
C12 C4 C5 C6 -177.6(2)
C9 C4 C5 C13 177.8(2)
C12 C4 C5 C13 -1.7(3)
C4 C5 C6 C7 -1.2(3)
C13 C5 C6 C7 -177.2(2)
C4 C5 C6 C14 175.6(2)
C13 C5 C6 C14 -0.4(3)
C5 C6 C7 C8 -3.5(3)
C14 C6 C7 C8 179.7(2)
C5 C6 C7 C15 166.5(2)
C14 C6 C7 C15 -10.2(3)
C6 C7 C8 C9 7.2(3)
C15 C7 C8 C9 -162.89(18)
C6 C7 C8 C1 178.3(2)
C15 C7 C8 C1 8.2(3)
C6 C7 C8 Zr1 -85.2(2)
C15 C7 C8 Zr1 104.7(2)
C2 C1 C8 C7 -167.5(2)
Si1 C1 C8 C7 38.2(3)
Zr1 C1 C8 C7 124.4(2)
C2 C1 C8 C9 4.2(2)
Si1 C1 C8 C9 -150.05(16)
Zr1 C1 C8 C9 -63.93(14)
C2 C1 C8 Zr1 68.14(12)
Si1 C1 C8 Zr1 -86.12(16)
C5 C4 C9 C3 -173.5(2)
C12 C4 C9 C3 6.1(3)
C5 C4 C9 C8 2.0(3)
C12 C4 C9 C8 -178.5(2)
C5 C4 C9 Zr1 92.3(2)
C12 C4 C9 Zr1 -88.1(2)
C2 C3 C9 C4 176.6(2)
C11 C3 C9 C4 6.2(4)
Zr1 C3 C9 C4 -118.8(2)
C2 C3 C9 C8 0.7(2)
C11 C3 C9 C8 -169.7(2)
Zr1 C3 C9 C8 65.32(13)
C2 C3 C9 Zr1 -64.60(14)
C11 C3 C9 Zr1 125.0(2)
C7 C8 C9 C4 -6.6(3)
C1 C8 C9 C4 -179.55(18)
Zr1 C8 C9 C4 119.74(18)
C7 C8 C9 C3 169.84(17)
C1 C8 C9 C3 -3.1(2)
Zr1 C8 C9 C3 -63.86(13)
C7 C8 C9 Zr1 -126.30(17)
C1 C8 C9 Zr1 60.72(13)
C30 C18 C19 C20 179.5(2)
Si1 C18 C19 C20 10.0(3)
Zr1 C18 C19 C20 104.9(2)
C30 C18 C19 C24 1.3(2)
Si1 C18 C19 C24 -168.22(14)
Zr1 C18 C19 C24 -73.32(14)
C30 C18 C19 Zr1 74.60(12)
Si1 C18 C19 Zr1 -94.90(16)
C24 C19 C20 C21 0.2(3)
C18 C19 C20 C21 -177.98(19)
Zr1 C19 C20 C21 -97.85(19)
C19 C20 C21 C22 -1.5(3)
C19 C20 C21 C31 177.46(18)
C20 C21 C22 C23 1.3(3)
C31 C21 C22 C23 -177.77(19)
C21 C22 C23 C24 0.4(3)
C22 C23 C24 C19 -1.9(3)
C22 C23 C24 C25 179.5(2)
C22 C23 C24 Zr1 79.1(2)
C20 C19 C24 C23 1.6(3)
C18 C19 C24 C23 -179.90(17)
Zr1 C19 C24 C23 118.73(17)
C20 C19 C24 C25 -179.51(17)
C18 C19 C24 C25 -1.0(2)
Zr1 C19 C24 C25 -62.37(14)
C20 C19 C24 Zr1 -117.14(17)
C18 C19 C24 Zr1 61.37(13)
C23 C24 C25 C26 1.0(4)
C19 C24 C25 C26 -177.7(2)
Zr1 C24 C25 C26 125.0(2)
C23 C24 C25 C30 179.0(2)
C19 C24 C25 C30 0.3(2)
Zr1 C24 C25 C30 -57.03(13)
C23 C24 C25 Zr1 -124.0(2)
C19 C24 C25 Zr1 57.31(13)
C30 C25 C26 C27 3.3(3)
C24 C25 C26 C27 -178.9(2)
Zr1 C25 C26 C27 -75.1(2)
C25 C26 C27 C28 0.6(3)
C26 C27 C28 C29 -2.7(3)
C26 C27 C28 C35 174.0(2)
C27 C28 C29 C30 0.9(3)
C35 C28 C29 C30 -175.63(19)
C28 C29 C30 C25 2.8(3)
C28 C29 C30 C18 178.1(2)
C28 C29 C30 Zr1 98.95(19)
C26 C25 C30 C29 -4.9(3)
C24 C25 C30 C29 176.80(17)
Zr1 C25 C30 C29 111.96(18)
C26 C25 C30 C18 178.80(17)
C24 C25 C30 C18 0.5(2)
Zr1 C25 C30 C18 -64.31(13)
C26 C25 C30 Zr1 -116.89(17)
C24 C25 C30 Zr1 64.84(14)
C19 C18 C30 C29 -176.7(2)
Si1 C18 C30 C29 -6.5(3)
Zr1 C18 C30 C29 -99.9(2)
C19 C18 C30 C25 -1.1(2)
Si1 C18 C30 C25 169.05(14)
Zr1 C18 C30 C25 75.72(14)
C19 C18 C30 Zr1 -76.83(12)
Si1 C18 C30 Zr1 93.33(14)
C20 C21 C31 C32 -0.1(3)
C22 C21 C31 C32 178.95(19)
C20 C21 C31 C34 120.6(2)
C22 C21 C31 C34 -60.4(3)
C20 C21 C31 C33 -119.7(2)
C22 C21 C31 C33 59.3(2)
C29 C28 C35 C37 109.0(3)
C27 C28 C35 C37 -67.6(3)
C29 C28 C35 C36 -10.7(3)
C27 C28 C35 C36 172.8(2)
C29 C28 C35 C38 -131.5(3)
C27 C28 C35 C38 52.0(3)
C19 C18 Si1 C16 -34.4(2)
C30 C18 Si1 C16 157.92(16)
Zr1 C18 Si1 C16 -120.36(9)
C19 C18 Si1 C17 -148.39(17)
C30 C18 Si1 C17 43.98(19)
Zr1 C18 Si1 C17 125.70(9)
C19 C18 Si1 C1 84.43(18)
C30 C18 Si1 C1 -83.21(17)
Zr1 C18 Si1 C1 -1.48(9)
C39 C16 Si1 C18 160.83(15)
C39 C16 Si1 C17 -81.41(17)
C39 C16 Si1 C1 51.44(18)
C40 C17 Si1 C18 49.62(17)
C40 C17 Si1 C16 -74.74(16)
C40 C17 Si1 C1 158.97(14)
C8A C1A C2A C3A -3.9(2)
Si1A C1A C2A C3A 153.04(15)
Zr2 C1A C2A C3A 66.83(15)
C8A C1A C2A C10A 169.5(2)
Si1A C1A C2A C10A -33.6(3)
Zr2 C1A C2A C10A -119.8(2)
C8A C1A C2A Zr2 -70.76(13)
Si1A C1A C2A Zr2 86.21(12)
C1A C2A C3A C9A 1.8(2)
C10A C2A C3A C9A -172.13(18)
Zr2 C2A C3A C9A 66.54(14)
C1A C2A C3A C11A 172.45(19)
C10A C2A C3A C11A -1.4(3)
Zr2 C2A C3A C11A -122.8(2)
C1A C2A C3A Zr2 -64.78(14)
C10A C2A C3A Zr2 121.34(19)
C9A C4A C5A C6A 0.2(3)
C12A C4A C5A C6A 176.1(2)
C9A C4A C5A C13A 177.4(2)
C12A C4A C5A C13A -6.7(3)
C4A C5A C6A C7A 0.1(3)
C13A C5A C6A C7A -177.3(2)
C4A C5A C6A C14A 179.0(2)
C13A C5A C6A C14A 1.6(3)
C5A C6A C7A C8A -3.8(3)
C14A C6A C7A C8A 177.26(19)
C5A C6A C7A C15A 166.8(2)
C14A C6A C7A C15A -12.1(3)
C6A C7A C8A C9A 7.1(3)
C15A C7A C8A C9A -163.50(18)
C6A C7A C8A C1A -179.9(2)
C15A C7A C8A C1A 9.5(3)
C6A C7A C8A Zr2 -83.4(2)
C15A C7A C8A Zr2 106.0(2)
C2A C1A C8A C7A -168.8(2)
Si1A C1A C8A C7A 37.8(3)
Zr2 C1A C8A C7A 122.2(2)
C2A C1A C8A C9A 4.6(2)
Si1A C1A C8A C9A -148.71(16)
Zr2 C1A C8A C9A -64.32(14)
C2A C1A C8A Zr2 68.96(13)
Si1A C1A C8A Zr2 -84.39(16)
C5A C4A C9A C3A -173.9(2)
C12A C4A C9A C3A 10.1(3)
C5A C4A C9A C8A 3.5(3)
C12A C4A C9A C8A -172.57(19)
C5A C4A C9A Zr2 92.3(2)
C12A C4A C9A Zr2 -83.8(2)
C2A C3A C9A C4A 178.9(2)
C11A C3A C9A C4A 8.9(4)
Zr2 C3A C9A C4A -116.4(2)
C2A C3A C9A C8A 1.2(2)
C11A C3A C9A C8A -168.8(2)
Zr2 C3A C9A C8A 65.95(13)
C2A C3A C9A Zr2 -64.70(14)
C11A C3A C9A Zr2 125.3(2)
C7A C8A C9A C4A -7.1(3)
C1A C8A C9A C4A 178.35(18)
Zr2 C8A C9A C4A 116.44(18)
C7A C8A C9A C3A 170.80(17)
C1A C8A C9A C3A -3.7(2)
Zr2 C8A C9A C3A -65.65(14)
C7A C8A C9A Zr2 -123.56(17)
C1A C8A C9A Zr2 61.91(13)
C30A C18A C19A C20A 179.5(2)
Si1A C18A C19A C20A 12.3(3)
Zr2 C18A C19A C20A 104.7(2)
C30A C18A C19A C24A 1.9(2)
Si1A C18A C19A C24A -165.24(15)
Zr2 C18A C19A C24A -72.89(14)
C30A C18A C19A Zr2 74.79(13)
Si1A C18A C19A Zr2 -92.36(16)
C24A C19A C20A C21A -0.1(3)
C18A C19A C20A C21A -177.5(2)
Zr2 C19A C20A C21A -95.7(2)
C19A C20A C21A C22A -2.2(3)
C19A C20A C21A C31A 174.9(2)
C20A C21A C22A C23A 2.3(3)
C31A C21A C22A C23A -174.9(2)
C21A C22A C23A C24A 0.1(3)
C22A C23A C24A C19A -2.6(3)
C22A C23A C24A C25A -179.8(2)
C22A C23A C24A Zr2 78.6(2)
C20A C19A C24A C23A 2.6(3)
C18A C19A C24A C23A -179.48(18)
Zr2 C19A C24A C23A 117.70(18)
C20A C19A C24A C25A -179.58(17)
C18A C19A C24A C25A -1.6(2)
Zr2 C19A C24A C25A -64.45(14)
C20A C19A C24A Zr2 -115.13(18)
C18A C19A C24A Zr2 62.82(13)
C23A C24A C25A C26A -0.6(4)
C19A C24A C25A C26A -178.1(2)
Zr2 C24A C25A C26A 123.2(2)
C23A C24A C25A C30A 178.2(2)
C19A C24A C25A C30A 0.7(2)
Zr2 C24A C25A C30A -57.99(14)
C23A C24A C25A Zr2 -123.8(2)
C19A C24A C25A Zr2 58.66(13)
C30A C25A C26A C27A 1.5(3)
C24A C25A C26A C27A -179.9(2)
Zr2 C25A C26A C27A -79.2(2)
C25A C26A C27A C28A 0.3(3)
C26A C27A C28A C29A -0.8(3)
C26A C27A C28A C35A 177.5(2)
C27A C28A C29A C30A -0.4(3)
C35A C28A C29A C30A -178.7(2)
C28A C29A C30A C25A 2.1(3)
C28A C29A C30A C18A 179.4(2)
C28A C29A C30A Zr2 98.2(2)
C26A C25A C30A C29A -2.7(3)
C24A C25A C30A C29A 178.41(18)
Zr2 C25A C30A C29A 115.04(18)
C26A C25A C30A C18A 179.46(18)
C24A C25A C30A C18A 0.5(2)
Zr2 C25A C30A C18A -62.84(13)
C26A C25A C30A Zr2 -117.70(18)
C24A C25A C30A Zr2 63.37(14)
C19A C18A C30A C29A -179.0(2)
Si1A C18A C30A C29A -11.0(3)
Zr2 C18A C30A C29A -104.3(2)
C19A C18A C30A C25A -1.5(2)
Si1A C18A C30A C25A 166.46(14)
Zr2 C18A C30A C25A 73.23(14)
C19A C18A C30A Zr2 -74.71(13)
Si1A C18A C30A Zr2 93.23(14)
C20A C21A C31A C33A 5.5(3)
C22A C21A C31A C33A -177.4(2)
C20A C21A C31A C34A 126.6(3)
C22A C21A C31A C34A -56.3(3)
C20A C21A C31A C32A -113.7(3)
C22A C21A C31A C32A 63.4(3)
C29A C28A C35A C37A 116.5(3)
C27A C28A C35A C37A -61.8(3)
C29A C28A C35A C36A -4.0(4)
C27A C28A C35A C36A 177.8(3)
C29A C28A C35A C38A -124.0(3)
C27A C28A C35A C38A 57.7(3)
C19A C18A Si1A C16A -39.7(2)
C30A C18A Si1A C16A 155.42(16)
Zr2 C18A Si1A C16A -122.21(9)
C19A C18A Si1A C17A -153.37(18)
C30A C18A Si1A C17A 41.75(19)
Zr2 C18A Si1A C17A 124.12(9)
C19A C18A Si1A C1A 81.22(19)
C30A C18A Si1A C1A -83.66(17)
Zr2 C18A Si1A C1A -1.30(9)
C39A C16A Si1A C18A 170.53(18)
C39A C16A Si1A C17A -71.3(2)
C39A C16A Si1A C1A 61.1(2)
C40A C17A Si1A C18A 54.39(19)
C40A C17A Si1A C16A -66.61(19)
C40A C17A Si1A C1A 164.20(16)
C1S C2S C3S C4S 72.8(15)
C2S C3S C4S C5S -171.0(9)
